data_2232508
loop_
_publ_author_name
'El-Brollosy, Nasser R.'
'El-Emam, Ali A.'
'Al-Deeb, Omar A.'
'Ng, Seik Weng'

_publ_section_title
;
 6-(3,5-Dimethylbenzyl)-5-ethyl-1-[(2-phenoxyethoxy)methyl]-1,2,3,4-tetrahydropyrimidine-2,4-dione
;
_journal_coeditor_code XU5341
_journal_issue 11
_journal_name_full 'Acta Crystallographica Section E'
_journal_page_first o2839
_journal_paper_doi 10.1107/S1600536811039821
_journal_volume 67
_journal_year 2011
_chemical_formula_iupac 'C24 H28 N2 O4'
_chemical_formula_moiety 'C24 H28 N2 O4'
_chemical_formula_sum 'C24 H28 N2 O4'
_chemical_formula_weight 408.48
_chemical_name_common
;
6-(3,5-dimethylbenzyl)-5-ethyl-1-(phenoxyethoxymethyl)uracil
;
_chemical_name_systematic
;
6-(3,5-Dimethylbenzyl)-5-ethyl-1-[(2-phenoxyethoxy)methyl]-1,2,3,4-
tetrahydropyrimidine-2,4-dione
;
_space_group_IT_number 14
_symmetry_cell_setting monoclinic
_symmetry_space_group_name_Hall '-P 2yn'
_symmetry_space_group_name_H-M 'P 1 21/n 1'
_atom_sites_solution_hydrogens geom
_atom_sites_solution_primary direct
_atom_sites_solution_secondary difmap
_audit_creation_method SHELXL-97
_cell_angle_alpha 90.00
_cell_angle_beta 92.574(3)
_cell_angle_gamma 90.00
_cell_formula_units_Z 4
_cell_length_a 16.1116(6)
_cell_length_b 4.8211(2)
_cell_length_c 27.5125(10)
_cell_measurement_reflns_used 1976
_cell_measurement_temperature 100(2)
_cell_measurement_theta_max 74.25
_cell_measurement_theta_min 2.74
_cell_volume 2134.89(14)
_computing_cell_refinement 'CrysAlis PRO (Agilent, 2010)'
_computing_data_collection 'CrysAlis PRO (Agilent, 2010)'
_computing_data_reduction 'CrysAlis PRO (Agilent, 2010)'
_computing_molecular_graphics 'X-SEED (Barbour, 2001)'
_computing_publication_material 'publCIF (Westrip, 2010)'
_computing_structure_refinement 'SHELXL97 (Sheldrick, 2008)'
_computing_structure_solution 'SHELXS97 (Sheldrick, 2008)'
_diffrn_ambient_temperature 100(2)
_diffrn_detector_area_resol_mean 10.4041
_diffrn_measured_fraction_theta_full 0.950
_diffrn_measured_fraction_theta_max 0.950
_diffrn_measurement_device_type 'Agilent SuperNova Dual diffractometer with an Atlas detector'
_diffrn_measurement_method \w
_diffrn_radiation_monochromator Mirror
_diffrn_radiation_source 'SuperNova (Cu) X-ray Source'
_diffrn_radiation_type CuK\a
_diffrn_radiation_wavelength 1.54184
_diffrn_reflns_av_R_equivalents 0.0356
_diffrn_reflns_av_sigmaI/netI 0.0538
_diffrn_reflns_limit_h_max 19
_diffrn_reflns_limit_h_min -17
_diffrn_reflns_limit_k_max 5
_diffrn_reflns_limit_k_min -5
_diffrn_reflns_limit_l_max 34
_diffrn_reflns_limit_l_min -19
_diffrn_reflns_number 6587
_diffrn_reflns_theta_full 74.42
_diffrn_reflns_theta_max 74.42
_diffrn_reflns_theta_min 3.12
_diffrn_standards_decay_% 0
_diffrn_standards_interval_count 0
_diffrn_standards_interval_time 0
_diffrn_standards_number 0
_exptl_absorpt_coefficient_mu 0.700
_exptl_absorpt_correction_T_max 0.9658
_exptl_absorpt_correction_T_min 0.8726
_exptl_absorpt_correction_type multi-scan
_exptl_absorpt_process_details '(CrysAlis PRO; Agilent, 2010)'
_exptl_crystal_colour colorless
_exptl_crystal_density_diffrn 1.271
_exptl_crystal_density_method 'not measured'
_exptl_crystal_description prism
_exptl_crystal_F_000 872
_exptl_crystal_size_max 0.20
_exptl_crystal_size_mid 0.10
_exptl_crystal_size_min 0.05
_refine_diff_density_max 0.196
_refine_diff_density_min -0.326
_refine_ls_extinction_method none
_refine_ls_goodness_of_fit_ref 1.032
_refine_ls_hydrogen_treatment mixed
_refine_ls_matrix_type full
_refine_ls_number_parameters 272
_refine_ls_number_reflns 4115
_refine_ls_number_restraints 1
_refine_ls_restrained_S_all 1.033
_refine_ls_R_factor_all 0.0754
_refine_ls_R_factor_gt 0.0480
_refine_ls_shift/su_max 0.001
_refine_ls_shift/su_mean 0.001
_refine_ls_structure_factor_coef Fsqd
_refine_ls_weighting_details 'calc w=1/[\s^2^(Fo^2^)+(0.0602P)^2^] where P=(Fo^2^+2Fc^2^)/3'
_refine_ls_weighting_scheme calc
_refine_ls_wR_factor_gt 0.1104
_refine_ls_wR_factor_ref 0.1298
_reflns_number_gt 2940
_reflns_number_total 4115
_reflns_threshold_expression I>2\s(I)
_cod_data_source_file xu5341.cif
_cod_data_source_block I
_cod_original_cell_volume 2134.90(14)
_cod_original_sg_symbol_H-M 'P 21/n'
_cod_database_code 2232508
_cod_database_fobs_code 2232508

loop_
_symmetry_equiv_pos_as_xyz
'x, y, z'
'-x+1/2, y+1/2, -z+1/2'
'-x, -y, -z'
'x-1/2, -y-1/2, z-1/2'

loop_
_atom_site_type_symbol
_atom_site_label
_atom_site_fract_x
_atom_site_fract_y
_atom_site_fract_z
_atom_site_U_iso_or_equiv
_atom_site_adp_type
_atom_site_calc_flag
_atom_site_refinement_flags
_atom_site_occupancy
_atom_site_symmetry_multiplicity
_atom_site_disorder_assembly
_atom_site_disorder_group
N N1 0.41200(10) 0.7342(4) 0.49973(5) 0.0225(4) Uani d . 1 1 . .
H H1 0.4438(15) 0.827(5) 0.4779(8) 0.048(7) Uiso d . 1 1 . .
N N2 0.38205(9) 0.6427(3) 0.58001(5) 0.0188(3) Uani d . 1 1 . .
O O1 0.34103(8) 0.5312(3) 0.43648(4) 0.0288(3) Uani d . 1 1 . .
O O2 0.48232(8) 0.9577(3) 0.56125(4) 0.0268(3) Uani d . 1 1 . .
O O3 0.44380(7) 0.4797(3) 0.65593(4) 0.0248(3) Uani d . 1 1 A .
O O4 0.56832(8) 0.5868(3) 0.72760(5) 0.0324(4) Uani d . 1 1 . .
C C1 0.35269(11) 0.5509(4) 0.48060(6) 0.0207(4) Uani d . 1 1 . .
C C2 0.30735(11) 0.3942(4) 0.51623(6) 0.0200(4) Uani d . 1 1 . .
C C3 0.24618(11) 0.1866(5) 0.49479(7) 0.0265(5) Uani d . 1 1 . .
H H3A 0.2372 0.0400 0.5192 0.032 Uiso calc R 1 1 . .
H H3B 0.2706 0.0976 0.4663 0.032 Uiso calc R 1 1 . .
C C4 0.16242(13) 0.3118(6) 0.47889(8) 0.0397(6) Uani d . 1 1 . .
H H4A 0.1283 0.1710 0.4618 0.060 Uiso calc R 1 1 . .
H H4B 0.1711 0.4688 0.4571 0.060 Uiso calc R 1 1 . .
H H4C 0.1341 0.3762 0.5076 0.060 Uiso calc R 1 1 . .
C C5 0.32268(11) 0.4450(4) 0.56414(6) 0.0187(4) Uani d . 1 1 . .
C C6 0.42908(11) 0.7878(4) 0.54791(6) 0.0204(4) Uani d . 1 1 . .
C C7 0.27874(11) 0.2963(4) 0.60376(6) 0.0208(4) Uani d . 1 1 . .
H H7A 0.3209 0.2359 0.6288 0.025 Uiso calc R 1 1 . .
H H7B 0.2525 0.1271 0.5896 0.025 Uiso calc R 1 1 . .
C C8 0.21249(11) 0.4626(4) 0.62863(6) 0.0201(4) Uani d . 1 1 . .
C C9 0.16152(11) 0.6537(4) 0.60390(6) 0.0210(4) Uani d . 1 1 . .
H H9 0.1699 0.6903 0.5705 0.025 Uiso calc R 1 1 . .
C C10 0.09878(11) 0.7921(4) 0.62691(7) 0.0244(4) Uani d . 1 1 . .
C C11 0.08768(12) 0.7369(4) 0.67617(7) 0.0267(5) Uani d . 1 1 . .
H H11 0.0455 0.8325 0.6925 0.032 Uiso calc R 1 1 . .
C C12 0.13705(11) 0.5453(4) 0.70170(6) 0.0244(4) Uani d . 1 1 . .
C C13 0.19980(11) 0.4113(4) 0.67758(6) 0.0229(4) Uani d . 1 1 . .
H H13 0.2346 0.2825 0.6949 0.028 Uiso calc R 1 1 . .
C C14 0.04326(12) 0.9954(5) 0.59964(8) 0.0326(5) Uani d . 1 1 . .
H H14A 0.0550 0.9909 0.5650 0.049 Uiso calc R 1 1 . .
H H14B 0.0535 1.1826 0.6125 0.049 Uiso calc R 1 1 . .
H H14C -0.0150 0.9453 0.6037 0.049 Uiso calc R 1 1 . .
C C15 0.12262(13) 0.4790(5) 0.75430(7) 0.0335(5) Uani d . 1 1 . .
H H15A 0.1071 0.6487 0.7713 0.050 Uiso calc R 1 1 . .
H H15B 0.1736 0.4029 0.7698 0.050 Uiso calc R 1 1 . .
H H15C 0.0778 0.3424 0.7560 0.050 Uiso calc R 1 1 . .
C C16 0.39924(11) 0.6934(4) 0.63250(6) 0.0212(4) Uani d . 1 1 . .
H H16A 0.4311 0.8682 0.6365 0.025 Uiso calc R 1 1 . .
H H16B 0.3458 0.7180 0.6484 0.025 Uiso calc R 1 1 . .
C C17 0.53086(11) 0.4743(5) 0.64639(7) 0.0297(5) Uani d . 1 1 . .
H H17A 0.5493 0.6616 0.6368 0.036 Uiso calc R 1 1 A .
H H17B 0.5406 0.3453 0.6192 0.036 Uiso calc R 1 1 . .
C C18 0.57914(12) 0.3821(5) 0.69086(7) 0.0317(5) Uani d D 1 1 A .
H H18A 0.5587 0.1998 0.7018 0.038 Uiso calc R 1 1 . .
H H18B 0.6387 0.3638 0.6840 0.038 Uiso calc R 1 1 . .
C C19 0.6138(7) 0.580(2) 0.7701(2) 0.0314(7) Uani d PGD 0.50 1 A 1
C C20 0.6750(6) 0.3880(17) 0.7837(2) 0.0428(16) Uani d PG 0.50 1 A 1
H H20 0.6865 0.2373 0.7628 0.051 Uiso calc PR 0.50 1 A 1
C C21 0.7193(4) 0.4169(15) 0.8279(2) 0.0473(14) Uani d PG 0.50 1 A 1
H H21 0.7611 0.2860 0.8373 0.057 Uiso calc PR 0.50 1 A 1
C C22 0.7025(4) 0.6374(15) 0.85853(18) 0.0386(18) Uani d PG 0.50 1 A 1
H H22 0.7328 0.6572 0.8888 0.046 Uiso calc PR 0.50 1 A 1
C C23 0.6413(6) 0.8290(14) 0.8449(2) 0.0400(17) Uani d PG 0.50 1 A 1
H H23 0.6298 0.9797 0.8658 0.048 Uiso calc PR 0.50 1 A 1
C C24 0.5969(7) 0.800(2) 0.8007(2) 0.0365(14) Uani d PG 0.50 1 A 1
H H24 0.5551 0.9309 0.7914 0.044 Uiso calc PR 0.50 1 A 1
C C19' 0.6218(7) 0.570(2) 0.7688(2) 0.0314(7) Uani d PGD 0.50 1 A 2
C C20' 0.6910(6) 0.3974(18) 0.7719(2) 0.0428(16) Uani d PG 0.50 1 A 2
H H20' 0.7033 0.2811 0.7453 0.051 Uiso calc PR 0.50 1 A 2
C C21' 0.7423(4) 0.3952(17) 0.8139(2) 0.0473(14) Uani d PG 0.50 1 A 2
H H21' 0.7896 0.2774 0.8160 0.057 Uiso calc PR 0.50 1 A 2
C C22' 0.7244(4) 0.5654(18) 0.85281(19) 0.0386(18) Uani d PG 0.50 1 A 2
H H22' 0.7594 0.5639 0.8815 0.046 Uiso calc PR 0.50 1 A 2
C C23' 0.6552(5) 0.7379(15) 0.84974(19) 0.0400(17) Uani d PG 0.50 1 A 2
H H23' 0.6429 0.8542 0.8764 0.048 Uiso calc PR 0.50 1 A 2
C C24' 0.6039(6) 0.740(2) 0.8077(2) 0.0365(14) Uani d PG 0.50 1 A 2
H H24' 0.5566 0.8579 0.8056 0.044 Uiso calc PR 0.50 1 A 2

loop_
_atom_site_aniso_label
_atom_site_aniso_U_11
_atom_site_aniso_U_22
_atom_site_aniso_U_33
_atom_site_aniso_U_12
_atom_site_aniso_U_13
_atom_site_aniso_U_23
N1 0.0214(8) 0.0306(10) 0.0160(7) -0.0053(7) 0.0047(6) 0.0009(7)
N2 0.0188(7) 0.0235(9) 0.0142(7) -0.0030(7) 0.0028(6) -0.0016(7)
O1 0.0305(7) 0.0412(9) 0.0151(6) -0.0050(7) 0.0035(5) -0.0015(6)
O2 0.0257(7) 0.0348(8) 0.0202(6) -0.0111(6) 0.0040(5) 0.0003(6)
O3 0.0187(6) 0.0374(8) 0.0182(6) 0.0007(6) 0.0013(5) 0.0028(6)
O4 0.0285(7) 0.0444(9) 0.0235(7) 0.0064(7) -0.0068(6) -0.0081(7)
C1 0.0197(9) 0.0259(11) 0.0166(9) 0.0023(8) 0.0032(7) 0.0006(8)
C2 0.0184(9) 0.0216(10) 0.0200(9) -0.0009(7) 0.0019(7) -0.0011(8)
C3 0.0287(11) 0.0323(12) 0.0186(9) -0.0090(9) 0.0009(8) -0.0010(9)
C4 0.0278(11) 0.0587(17) 0.0320(11) -0.0065(11) -0.0045(9) -0.0122(12)
C5 0.0167(8) 0.0205(10) 0.0191(8) 0.0016(7) 0.0028(7) 0.0000(8)
C6 0.0178(9) 0.0252(10) 0.0183(9) 0.0000(8) 0.0035(7) 0.0013(8)
C7 0.0201(9) 0.0234(10) 0.0191(9) -0.0024(8) 0.0031(7) -0.0005(8)
C8 0.0176(8) 0.0233(10) 0.0196(9) -0.0055(7) 0.0038(7) -0.0007(8)
C9 0.0194(9) 0.0253(10) 0.0185(9) -0.0047(8) 0.0021(7) 0.0011(8)
C10 0.0206(9) 0.0243(11) 0.0281(10) -0.0030(8) -0.0001(8) -0.0005(9)
C11 0.0211(9) 0.0309(12) 0.0286(10) -0.0014(8) 0.0069(8) -0.0041(9)
C12 0.0213(9) 0.0336(12) 0.0186(9) -0.0064(9) 0.0038(7) -0.0019(9)
C13 0.0211(9) 0.0286(11) 0.0191(9) -0.0024(8) 0.0010(7) 0.0042(8)
C14 0.0253(10) 0.0321(12) 0.0405(12) 0.0011(9) 0.0010(9) 0.0029(11)
C15 0.0292(10) 0.0508(15) 0.0210(10) -0.0065(10) 0.0078(8) -0.0011(10)
C16 0.0200(9) 0.0281(11) 0.0156(8) -0.0024(8) 0.0022(7) -0.0029(8)
C17 0.0177(9) 0.0481(14) 0.0235(10) -0.0014(9) 0.0032(7) -0.0040(10)
C18 0.0258(10) 0.0389(13) 0.0301(11) 0.0067(9) -0.0033(8) -0.0086(10)
C19 0.0248(19) 0.0451(15) 0.0237(10) -0.0112(13) -0.0055(10) 0.0059(10)
C20 0.040(4) 0.0552(19) 0.032(3) -0.001(2) -0.012(3) 0.009(2)
C21 0.039(4) 0.063(2) 0.038(4) 0.002(3) -0.013(2) 0.009(3)
C22 0.030(3) 0.058(4) 0.0265(18) -0.013(3) -0.008(2) 0.012(2)
C23 0.042(3) 0.059(5) 0.0179(14) -0.010(3) -0.0079(14) 0.011(2)
C24 0.0328(18) 0.062(4) 0.0146(19) -0.0076(19) -0.0034(13) 0.006(2)
C19' 0.0248(19) 0.0451(15) 0.0237(10) -0.0112(13) -0.0055(10) 0.0059(10)
C20' 0.040(4) 0.0552(19) 0.032(3) -0.001(2) -0.012(3) 0.009(2)
C21' 0.039(4) 0.063(2) 0.038(4) 0.002(3) -0.013(2) 0.009(3)
C22' 0.030(3) 0.058(4) 0.0265(18) -0.013(3) -0.008(2) 0.012(2)
C23' 0.042(3) 0.059(5) 0.0179(14) -0.010(3) -0.0079(14) 0.011(2)
C24' 0.0328(18) 0.062(4) 0.0146(19) -0.0076(19) -0.0034(13) 0.006(2)

loop_
_atom_type_symbol
_atom_type_description
_atom_type_scat_dispersion_real
_atom_type_scat_dispersion_imag
_atom_type_scat_source
C C 0.0181 0.0091 'International Tables Vol C Tables 4.2.6.8 and 6.1.1.4'
H H 0.0000 0.0000 'International Tables Vol C Tables 4.2.6.8 and 6.1.1.4'
N N 0.0311 0.0180 'International Tables Vol C Tables 4.2.6.8 and 6.1.1.4'
O O 0.0492 0.0322 'International Tables Vol C Tables 4.2.6.8 and 6.1.1.4'

loop_
_geom_angle_atom_site_label_1
_geom_angle_atom_site_label_2
_geom_angle_atom_site_label_3
_geom_angle
C6 N1 C1 126.42(16)
C6 N1 H1 116.5(15)
C1 N1 H1 117.1(15)
C6 N2 C5 122.04(15)
C6 N2 C16 117.20(15)
C5 N2 C16 120.70(15)
C16 O3 C17 114.49(15)
C19 O4 C18 121.0(4)
C19' O4 C18 116.3(4)
O1 C1 N1 119.88(17)
O1 C1 C2 124.54(18)
N1 C1 C2 115.58(15)
C5 C2 C1 119.08(17)
C5 C2 C3 126.12(17)
C1 C2 C3 114.80(16)
C2 C3 C4 113.85(18)
C2 C3 H3A 108.8
C4 C3 H3A 108.8
C2 C3 H3B 108.8
C4 C3 H3B 108.8
H3A C3 H3B 107.7
C3 C4 H4A 109.5
C3 C4 H4B 109.5
H4A C4 H4B 109.5
C3 C4 H4C 109.5
H4A C4 H4C 109.5
H4B C4 H4C 109.5
C2 C5 N2 121.15(16)
C2 C5 C7 123.20(17)
N2 C5 C7 115.65(15)
O2 C6 N1 121.52(16)
O2 C6 N2 122.85(16)
N1 C6 N2 115.63(16)
C5 C7 C8 115.86(16)
C5 C7 H7A 108.3
C8 C7 H7A 108.3
C5 C7 H7B 108.3
C8 C7 H7B 108.3
H7A C7 H7B 107.4
C9 C8 C13 118.74(17)
C9 C8 C7 122.65(16)
C13 C8 C7 118.53(17)
C10 C9 C8 121.43(17)
C10 C9 H9 119.3
C8 C9 H9 119.3
C9 C10 C11 118.53(18)
C9 C10 C14 120.98(17)
C11 C10 C14 120.49(18)
C12 C11 C10 121.36(18)
C12 C11 H11 119.3
C10 C11 H11 119.3
C11 C12 C13 118.63(17)
C11 C12 C15 121.06(18)
C13 C12 C15 120.30(18)
C12 C13 C8 121.29(18)
C12 C13 H13 119.4
C8 C13 H13 119.4
C10 C14 H14A 109.5
C10 C14 H14B 109.5
H14A C14 H14B 109.5
C10 C14 H14C 109.5
H14A C14 H14C 109.5
H14B C14 H14C 109.5
C12 C15 H15A 109.5
C12 C15 H15B 109.5
H15A C15 H15B 109.5
C12 C15 H15C 109.5
H15A C15 H15C 109.5
H15B C15 H15C 109.5
O3 C16 N2 113.50(15)
O3 C16 H16A 108.9
N2 C16 H16A 108.9
O3 C16 H16B 108.9
N2 C16 H16B 108.9
H16A C16 H16B 107.7
O3 C17 C18 109.48(15)
O3 C17 H17A 109.8
C18 C17 H17A 109.8
O3 C17 H17B 109.8
C18 C17 H17B 109.8
H17A C17 H17B 108.2
O4 C18 C17 107.43(17)
O4 C18 H18A 110.2
C17 C18 H18A 110.2
O4 C18 H18B 110.2
C17 C18 H18B 110.2
H18A C18 H18B 108.5
O4 C19 C20 126.9(6)
O4 C19 C24 113.0(6)
C20 C19 C24 120.0
C19 C20 C21 120.0
C19 C20 H20 120.0
C21 C20 H20 120.0
C22 C21 C20 120.0
C22 C21 H21 120.0
C20 C21 H21 120.0
C23 C22 C21 120.0
C23 C22 H22 120.0
C21 C22 H22 120.0
C24 C23 C22 120.0
C24 C23 H23 120.0
C22 C23 H23 120.0
C23 C24 C19 120.0
C23 C24 H24 120.0
C19 C24 H24 120.0
C20' C19' C24' 120.0
C20' C19' O4 123.3(6)
C24' C19' O4 116.7(6)
C19' C20' C21' 120.0
C19' C20' H20' 120.0
C21' C20' H20' 120.0
C20' C21' C22' 120.0
C20' C21' H21' 120.0
C22' C21' H21' 120.0
C23' C22' C21' 120.0
C23' C22' H22' 120.0
C21' C22' H22' 120.0
C22' C23' C24' 120.0
C22' C23' H23' 120.0
C24' C23' H23' 120.0
C23' C24' C19' 120.0
C23' C24' H24' 120.0
C19' C24' H24' 120.0

loop_
_geom_bond_atom_site_label_1
_geom_bond_atom_site_label_2
_geom_bond_distance
N1 C6 1.366(2)
N1 C1 1.388(2)
N1 H1 0.92(3)
N2 C6 1.380(2)
N2 C5 1.406(2)
N2 C16 1.479(2)
O1 C1 1.224(2)
O2 C6 1.230(2)
O3 C16 1.396(2)
O3 C17 1.439(2)
O4 C19 1.352(6)
O4 C19' 1.395(6)
O4 C18 1.429(2)
C1 C2 1.459(2)
C2 C5 1.352(2)
C2 C3 1.506(3)
C3 C4 1.525(3)
C3 H3A 0.9900
C3 H3B 0.9900
C4 H4A 0.9800
C4 H4B 0.9800
C4 H4C 0.9800
C5 C7 1.508(2)
C7 C8 1.522(2)
C7 H7A 0.9900
C7 H7B 0.9900
C8 C9 1.392(3)
C8 C13 1.393(2)
C9 C10 1.388(3)
C9 H9 0.9500
C10 C11 1.401(3)
C10 C14 1.504(3)
C11 C12 1.389(3)
C11 H11 0.9500
C12 C13 1.393(3)
C12 C15 1.510(2)
C13 H13 0.9500
C14 H14A 0.9800
C14 H14B 0.9800
C14 H14C 0.9800
C15 H15A 0.9800
C15 H15B 0.9800
C15 H15C 0.9800
C16 H16A 0.9900
C16 H16B 0.9900
C17 C18 1.488(3)
C17 H17A 0.9900
C17 H17B 0.9900
C18 H18A 0.9900
C18 H18B 0.9900
C19 C20 1.3900
C19 C24 1.3900
C20 C21 1.3900
C20 H20 0.9500
C21 C22 1.3900
C21 H21 0.9500
C22 C23 1.3900
C22 H22 0.9500
C23 C24 1.3900
C23 H23 0.9500
C24 H24 0.9500
C19' C20' 1.3900
C19' C24' 1.3900
C20' C21' 1.3900
C20' H20' 0.9500
C21' C22' 1.3900
C21' H21' 0.9500
C22' C23' 1.3900
C22' H22' 0.9500
C23' C24' 1.3900
C23' H23' 0.9500
C24' H24' 0.9500

loop_
_geom_hbond_atom_site_label_D
_geom_hbond_atom_site_label_H
_geom_hbond_atom_site_label_A
_geom_hbond_site_symmetry_A
_geom_hbond_distance_DH
_geom_hbond_distance_HA
_geom_hbond_distance_DA
_geom_hbond_angle_DHA
_geom_hbond_publ_flag
N1 H1 O2 3_676 0.92(3) 1.94(3) 2.859(2) 173(2) yes

loop_
_geom_torsion_atom_site_label_1
_geom_torsion_atom_site_label_2
_geom_torsion_atom_site_label_3
_geom_torsion_atom_site_label_4
_geom_torsion
C6 N1 C1 O1 176.73(18)
C6 N1 C1 C2 -2.7(3)
O1 C1 C2 C5 -176.43(18)
N1 C1 C2 C5 3.0(3)
O1 C1 C2 C3 3.4(3)
N1 C1 C2 C3 -177.20(16)
C5 C2 C3 C4 97.0(2)
C1 C2 C3 C4 -82.8(2)
C1 C2 C5 N2 -0.8(3)
C3 C2 C5 N2 179.36(17)
C1 C2 C5 C7 179.49(17)
C3 C2 C5 C7 -0.3(3)
C6 N2 C5 C2 -2.0(3)
C16 N2 C5 C2 -179.04(17)
C6 N2 C5 C7 177.74(16)
C16 N2 C5 C7 0.7(2)
C1 N1 C6 O2 -178.95(17)
C1 N1 C6 N2 0.1(3)
C5 N2 C6 O2 -178.63(17)
C16 N2 C6 O2 -1.5(3)
C5 N2 C6 N1 2.3(3)
C16 N2 C6 N1 179.49(16)
C2 C5 C7 C8 -104.9(2)
N2 C5 C7 C8 75.4(2)
C5 C7 C8 C9 35.4(2)
C5 C7 C8 C13 -147.79(18)
C13 C8 C9 C10 -0.2(3)
C7 C8 C9 C10 176.65(18)
C8 C9 C10 C11 0.4(3)
C8 C9 C10 C14 -179.14(17)
C9 C10 C11 C12 -1.0(3)
C14 C10 C11 C12 178.52(18)
C10 C11 C12 C13 1.4(3)
C10 C11 C12 C15 -177.69(19)
C11 C12 C13 C8 -1.2(3)
C15 C12 C13 C8 177.89(18)
C9 C8 C13 C12 0.6(3)
C7 C8 C13 C12 -176.36(17)
C17 O3 C16 N2 75.77(19)
C6 N2 C16 O3 -104.31(19)
C5 N2 C16 O3 72.9(2)
C16 O3 C17 C18 144.73(17)
C19 O4 C18 C17 -170.9(7)
C19' O4 C18 C17 -167.2(6)
O3 C17 C18 O4 -64.1(2)
C19' O4 C19 C20 -35(10)
C18 O4 C19 C20 1.0(12)
C19' O4 C19 C24 142(11)
C18 O4 C19 C24 177.9(3)
O4 C19 C20 C21 176.7(12)
C24 C19 C20 C21 0.0
C19 C20 C21 C22 0.0
C20 C21 C22 C23 0.0
C21 C22 C23 C24 0.0
C22 C23 C24 C19 0.0
O4 C19 C24 C23 -177.1(10)
C20 C19 C24 C23 0.0
C19 O4 C19' C20' 156(11)
C18 O4 C19' C20' 10.5(10)
C19 O4 C19' C24' -25(10)
C18 O4 C19' C24' -170.5(4)
C24' C19' C20' C21' 0.0
O4 C19' C20' C21' 178.9(11)
C19' C20' C21' C22' 0.0
C20' C21' C22' C23' 0.0
C21' C22' C23' C24' 0.0
C22' C23' C24' C19' 0.0
C20' C19' C24' C23' 0.0
O4 C19' C24' C23' -179.0(10)
